data_4113582
loop_
_publ_author_name
'Leif H\"aggman'
'Cecilia Lindblad'
'Hans Oskarsson'
'Ann-Sofi Ullstr\"om'
'Ingmar Persson'

_publ_section_title
;
 The Influence of Short Strong Hydrogen Bonding on the Structure and the
 Physicochemical Properties of Alkyl-N-iminodiacetic Acids in Solid State
 and Aqueous Systems
;
_journal_name_full 'Journal of the American Chemical Society'
_journal_page_first 3631
_journal_page_last 3641
_journal_paper_doi 10.1021/ja021012i
_journal_volume 125
_journal_year 2003
_chemical_formula_sum 'C16 H31 N O4'
_chemical_formula_weight 301.42
_chemical_name_systematic
; 
 ? 
;
_space_group_IT_number 61
_symmetry_cell_setting orthorhombic
_symmetry_space_group_name_Hall '-P 2ac 2ab'
_symmetry_space_group_name_H-M 'P b c a'
_atom_sites_solution_hydrogens geom
_atom_sites_solution_primary direct
_atom_sites_solution_secondary difmap
_audit_creation_method SHELXL-97
_cell_angle_alpha 90.00
_cell_angle_beta 90.00
_cell_angle_gamma 90.00
_cell_formula_units_Z 8
_cell_length_a 8.3774(17)
_cell_length_b 9.7376(19)
_cell_length_c 41.525(8)
_cell_measurement_reflns_used 995
_cell_measurement_temperature 295(2)
_cell_measurement_theta_max 19.99
_cell_measurement_theta_min 0.98
_cell_volume 3387.4(12)
_computing_cell_refinement 'Bruker Saint Plus'
_computing_data_collection 'Bruker Smart'
_computing_data_reduction 'Bruker Saint Plus'
_computing_molecular_graphics 'Bruker Shelxtl-NT'
_computing_publication_material 'Bruker Shelxtl-NT'
_computing_structure_refinement 'SHELXL-97 (Sheldrick, 1997)'
_computing_structure_solution 'SHELXS-97 (Sheldrick, 1990)'
_diffrn_ambient_temperature 295(2)
_diffrn_measured_fraction_theta_full 1.000
_diffrn_measured_fraction_theta_max 1.000
_diffrn_measurement_device_type 'Bruker Smart CCD 1k'
_diffrn_measurement_method 'Bruker Smart'
_diffrn_radiation_monochromator graphite
_diffrn_radiation_source 'fine-focus sealed tube'
_diffrn_radiation_type MoK\a
_diffrn_radiation_wavelength 0.71073
_diffrn_reflns_av_R_equivalents 0.1493
_diffrn_reflns_av_sigmaI/netI 0.0825
_diffrn_reflns_limit_h_max 8
_diffrn_reflns_limit_h_min -8
_diffrn_reflns_limit_k_max 9
_diffrn_reflns_limit_k_min -9
_diffrn_reflns_limit_l_max 29
_diffrn_reflns_limit_l_min -39
_diffrn_reflns_number 9787
_diffrn_reflns_theta_full 19.99
_diffrn_reflns_theta_max 19.99
_diffrn_reflns_theta_min 0.98
_exptl_absorpt_coefficient_mu 0.083
_exptl_absorpt_correction_T_max 0.9967
_exptl_absorpt_correction_T_min 0.9501
_exptl_absorpt_correction_type empirical
_exptl_absorpt_process_details 'Bruker Sadabs'
_exptl_crystal_density_diffrn 1.182
_exptl_crystal_F_000 1328
_exptl_crystal_size_max 0.62
_exptl_crystal_size_mid 0.29
_exptl_crystal_size_min 0.04
_refine_diff_density_max 0.189
_refine_diff_density_min -0.158
_refine_diff_density_rms 0.040
_refine_ls_extinction_method none
_refine_ls_goodness_of_fit_ref 0.933
_refine_ls_hydrogen_treatment mixed
_refine_ls_matrix_type full
_refine_ls_number_parameters 199
_refine_ls_number_reflns 1584
_refine_ls_number_restraints 0
_refine_ls_restrained_S_all 0.933
_refine_ls_R_factor_all 0.1307
_refine_ls_R_factor_gt 0.0601
_refine_ls_shift/su_max 0.000
_refine_ls_shift/su_mean 0.000
_refine_ls_structure_factor_coef Fsqd
_refine_ls_weighting_details 'calc w=1/[\s^2^(Fo^2^)+(0.0601P)^2^+0.0000P] where P=(Fo^2^+2Fc^2^)/3'
_refine_ls_weighting_scheme calc
_refine_ls_wR_factor_gt 0.1130
_refine_ls_wR_factor_ref 0.1299
_reflns_number_gt 859
_reflns_number_total 1584
_reflns_threshold_expression >2sigma(I)
_cod_data_source_file ja021012i_s1_3.cif
_cod_data_source_block ortnm
_cod_database_code 4113582

loop_
_symmetry_equiv_pos_as_xyz
'x, y, z'
'-x+1/2, -y, z+1/2'
'-x, y+1/2, -z+1/2'
'x+1/2, -y+1/2, -z'
'-x, -y, -z'
'x-1/2, y, -z-1/2'
'x, -y-1/2, z-1/2'
'-x-1/2, y-1/2, z'

loop_
_atom_site_label
_atom_site_type_symbol
_atom_site_fract_x
_atom_site_fract_y
_atom_site_fract_z
_atom_site_U_iso_or_equiv
_atom_site_adp_type
_atom_site_occupancy
_atom_site_symmetry_multiplicity
_atom_site_calc_flag
_atom_site_refinement_flags
O4 O -0.3872(6) 0.3641(4) 0.21537(10) 0.0629(13) Uani 1 1 d .
N1 N 0.0401(5) 0.3433(4) 0.20042(10) 0.0362(12) Uani 1 1 d .
O3 O -0.2539(4) 0.2096(4) 0.18640(9) 0.0577(11) Uani 1 1 d .
O2 O 0.3409(4) 0.2821(4) 0.20463(10) 0.0744(14) Uani 1 1 d .
C14 C 0.2608(7) 0.1842(7) 0.21481(13) 0.0473(15) Uani 1 1 d .
C10 C 0.0927(6) 0.4700(5) 0.11334(12) 0.0535(16) Uani 1 1 d .
H10A H 0.1841 0.4122 0.1087 0.064 Uiso 1 1 calc R
H10B H -0.0012 0.4236 0.1051 0.064 Uiso 1 1 calc R
C12 C 0.0553(6) 0.3442(5) 0.16423(12) 0.0461(16) Uani 1 1 d .
H12A H 0.1455 0.2871 0.1583 0.055 Uiso 1 1 calc R
H12B H -0.0397 0.3022 0.1552 0.055 Uiso 1 1 calc R
C15 C -0.1163(6) 0.3970(4) 0.21184(11) 0.0383(14) Uani 1 1 d .
H15A H -0.1313 0.4885 0.2031 0.046 Uiso 1 1 calc R
H15B H -0.1124 0.4052 0.2351 0.046 Uiso 1 1 calc R
C16 C -0.2595(8) 0.3103(6) 0.20289(14) 0.0435(15) Uani 1 1 d .
C9 C 0.1122(7) 0.6017(6) 0.09545(13) 0.0703(19) Uani 1 1 d .
H9A H 0.0224 0.6610 0.1004 0.084 Uiso 1 1 calc R
H9B H 0.2082 0.6470 0.1030 0.084 Uiso 1 1 calc R
C13 C 0.0805(6) 0.2050(5) 0.21383(12) 0.0429(14) Uani 1 1 d .
H13A H 0.0322 0.1343 0.2006 0.051 Uiso 1 1 calc R
H13B H 0.0373 0.1968 0.2354 0.051 Uiso 1 1 calc R
O1 O 0.3071(4) 0.0746(4) 0.22554(9) 0.0659(13) Uani 1 1 d .
C8 C 0.1226(7) 0.5852(5) 0.05992(13) 0.0669(18) Uani 1 1 d .
H8A H 0.0298 0.5340 0.0528 0.080 Uiso 1 1 calc R
H8B H 0.2160 0.5300 0.0551 0.080 Uiso 1 1 calc R
C4 C 0.1306(7) 0.8095(6) -0.05036(13) 0.0718(19) Uani 1 1 d .
H4A H 0.0377 0.7541 -0.0554 0.086 Uiso 1 1 calc R
H4B H 0.2240 0.7576 -0.0568 0.086 Uiso 1 1 calc R
C6 C 0.1339(7) 0.6994(5) 0.00471(13) 0.0693(18) Uani 1 1 d .
H6A H 0.2267 0.6451 -0.0011 0.083 Uiso 1 1 calc R
H6B H 0.0403 0.6470 -0.0014 0.083 Uiso 1 1 calc R
C5 C 0.1367(8) 0.8275(5) -0.01496(13) 0.0684(18) Uani 1 1 d .
H5A H 0.0467 0.8840 -0.0086 0.082 Uiso 1 1 calc R
H5B H 0.2331 0.8779 -0.0097 0.082 Uiso 1 1 calc R
C11 C 0.0766(6) 0.4813(5) 0.14915(12) 0.0548(17) Uani 1 1 d .
H11A H 0.1714 0.5247 0.1579 0.066 Uiso 1 1 calc R
H11B H -0.0144 0.5389 0.1543 0.066 Uiso 1 1 calc R
C7 C 0.1323(7) 0.7148(6) 0.04048(13) 0.0693(19) Uani 1 1 d .
H7A H 0.0422 0.7723 0.0462 0.083 Uiso 1 1 calc R
H7B H 0.2284 0.7635 0.0468 0.083 Uiso 1 1 calc R
C2 C 0.1149(8) 0.9164(6) -0.10530(14) 0.081(2) Uani 1 1 d .
H2A H 0.0252 0.8564 -0.1098 0.097 Uiso 1 1 calc R
H2B H 0.2107 0.8683 -0.1120 0.097 Uiso 1 1 calc R
C3 C 0.1238(7) 0.9357(6) -0.07026(14) 0.0653(17) Uani 1 1 d .
H3A H 0.0314 0.9886 -0.0636 0.078 Uiso 1 1 calc R
H3B H 0.2177 0.9904 -0.0655 0.078 Uiso 1 1 calc R
C1 C 0.0981(8) 1.0403(6) -0.12574(13) 0.094(2) Uani 1 1 d .
H1A H 0.0923 1.0134 -0.1480 0.141 Uiso 1 1 calc R
H1B H 0.1887 1.0992 -0.1226 0.141 Uiso 1 1 calc R
H1C H 0.0024 1.0885 -0.1199 0.141 Uiso 1 1 calc R
H16 H 0.120(6) 0.420(6) 0.2099(12) 0.10(2) Uiso 1 1 d .
H22 H -0.483(8) 0.328(6) 0.2098(14) 0.10(3) Uiso 1 1 d .

loop_
_atom_site_aniso_label
_atom_site_aniso_U_11
_atom_site_aniso_U_22
_atom_site_aniso_U_33
_atom_site_aniso_U_23
_atom_site_aniso_U_13
_atom_site_aniso_U_12
O4 0.028(3) 0.069(3) 0.091(3) -0.017(2) 0.004(3) -0.001(3)
N1 0.027(3) 0.035(3) 0.047(3) -0.002(2) 0.005(2) 0.003(2)
O3 0.033(2) 0.048(3) 0.092(3) -0.017(2) 0.000(2) -0.008(2)
O2 0.021(2) 0.069(3) 0.132(4) 0.005(3) 0.000(2) -0.003(2)
C14 0.032(4) 0.054(4) 0.056(4) -0.015(4) -0.002(3) 0.007(4)
C10 0.060(4) 0.052(4) 0.049(4) 0.009(3) 0.004(3) -0.003(3)
C12 0.040(4) 0.046(4) 0.053(4) 0.003(3) 0.008(3) 0.001(3)
C15 0.030(3) 0.031(3) 0.054(4) -0.006(3) 0.001(3) 0.002(3)
C16 0.028(4) 0.046(4) 0.056(4) 0.009(3) -0.007(4) 0.003(4)
C9 0.102(5) 0.053(4) 0.057(5) -0.001(4) 0.011(4) -0.012(4)
C13 0.043(4) 0.036(4) 0.049(4) 0.000(3) -0.005(3) 0.004(3)
O1 0.055(3) 0.064(3) 0.078(3) -0.001(3) -0.002(2) 0.028(2)
C8 0.089(5) 0.049(4) 0.063(5) 0.014(4) 0.013(4) -0.002(4)
C4 0.101(5) 0.054(4) 0.060(5) 0.005(4) 0.003(4) -0.006(4)
C6 0.088(5) 0.047(4) 0.073(5) 0.012(4) 0.006(4) 0.000(4)
C5 0.087(5) 0.050(4) 0.068(5) 0.010(4) 0.006(4) -0.004(4)
C11 0.063(5) 0.053(4) 0.049(4) 0.001(3) 0.006(3) -0.009(3)
C7 0.097(5) 0.062(4) 0.050(4) 0.006(4) 0.001(4) 0.000(4)
C2 0.118(6) 0.056(5) 0.069(5) 0.014(4) -0.003(4) -0.008(4)
C3 0.079(5) 0.057(4) 0.060(5) -0.002(4) 0.009(4) 0.000(4)
C1 0.120(6) 0.087(5) 0.074(5) 0.009(4) 0.005(4) 0.005(5)

loop_
_atom_type_symbol
_atom_type_description
_atom_type_scat_dispersion_real
_atom_type_scat_dispersion_imag
_atom_type_scat_source
C C 0.0033 0.0016 'International Tables Vol C Tables 4.2.6.8 and 6.1.1.4'
H H 0.0000 0.0000 'International Tables Vol C Tables 4.2.6.8 and 6.1.1.4'
N N 0.0061 0.0033 'International Tables Vol C Tables 4.2.6.8 and 6.1.1.4'
O O 0.0106 0.0060 'International Tables Vol C Tables 4.2.6.8 and 6.1.1.4'

loop_
_geom_angle_atom_site_label_1
_geom_angle_atom_site_label_2
_geom_angle_atom_site_label_3
_geom_angle
C15 N1 C13 113.4(4)
C15 N1 C12 112.9(4)
C13 N1 C12 110.9(4)
O1 C14 O2 128.7(6)
O1 C14 C13 116.2(6)
O2 C14 C13 115.1(6)
C9 C10 C11 116.2(5)
C11 C12 N1 115.8(4)
N1 C15 C16 115.1(4)
O3 C16 O4 126.2(6)
O3 C16 C15 124.5(6)
O4 C16 C15 109.3(5)
C8 C9 C10 114.1(5)
N1 C13 C14 110.7(5)
C9 C8 C7 116.5(5)
C5 C4 C3 117.2(5)
C5 C6 C7 117.4(5)
C4 C5 C6 116.4(5)
C12 C11 C10 111.3(4)
C6 C7 C8 116.8(5)
C3 C2 C1 117.9(5)
C2 C3 C4 116.6(5)

loop_
_geom_bond_atom_site_label_1
_geom_bond_atom_site_label_2
_geom_bond_distance
O4 C16 1.298(6)
N1 C15 1.488(5)
N1 C13 1.496(5)
N1 C12 1.508(6)
O3 C16 1.197(5)
O2 C14 1.240(6)
C14 O1 1.220(6)
C14 C13 1.524(7)
C10 C9 1.491(6)
C10 C11 1.497(6)
C12 C11 1.485(6)
C15 C16 1.513(7)
C9 C8 1.487(6)
C8 C7 1.500(7)
C4 C5 1.481(6)
C4 C3 1.482(7)
C6 C5 1.491(6)
C6 C7 1.493(6)
C2 C3 1.469(6)
C2 C1 1.482(7)

loop_
_geom_hbond_atom_site_label_D
_geom_hbond_atom_site_label_H
_geom_hbond_atom_site_label_A
_geom_hbond_distance_DH
_geom_hbond_distance_HA
_geom_hbond_distance_DA
_geom_hbond_angle_DHA
_geom_hbond_site_symmetry_A
N1 H16 O1 1.08(6) 1.75(6) 2.792(5) 162(4) 8_665
O4 H22 O2 0.91(7) 1.56(7) 2.455(6) 170(6) 1_455
